data_1556574
loop_
_publ_author_name
'Wang, Dongyang'
'Wang, Yi'
'Ouyang, Yinfeng'
'Fu, Peng'
'Zhu, Weiming'

_publ_section_title
;
 Cytotoxic <i>p</i>-Terphenyls from a Marine-Derived <i>Nocardiopsis</i>
 Species.
;
_journal_issue 12
_journal_name_full 'Journal of natural products'
_journal_page_first 3504
_journal_page_last 3508
_journal_paper_doi 10.1021/acs.jnatprod.9b00963
_journal_volume 82
_journal_year 2019
_chemical_formula_sum 'C24 H25 N O6 S'
_chemical_formula_weight 455.51
_space_group_IT_number 2
_space_group_name_Hall '-P 1'
_space_group_name_H-M_alt 'P -1'
_symmetry_cell_setting triclinic
_symmetry_space_group_name_H-M 'P -1'
_atom_sites_solution_hydrogens geom
_atom_sites_solution_primary direct
_atom_sites_solution_secondary difmap
_audit_creation_method SHELXL-97
_cell_angle_alpha 86.943(2)
_cell_angle_beta 79.883(2)
_cell_angle_gamma 60.2070(10)
_cell_formula_units_Z 2
_cell_length_a 10.5708(9)
_cell_length_b 10.6193(8)
_cell_length_c 11.9805(11)
_cell_measurement_reflns_used 1517
_cell_measurement_temperature 298(2)
_cell_measurement_theta_max 22.904
_cell_measurement_theta_min 2.753
_cell_volume 1148.05(17)
_computing_cell_refinement 'Bruker SMART'
_computing_data_collection 'Bruker SMART'
_computing_data_reduction 'Bruker SHELXTL'
_computing_molecular_graphics 'Bruker SHELXTL'
_computing_publication_material 'Bruker SHELXTL'
_computing_structure_refinement 'SHELXL-97 (Sheldrick, 1997)'
_computing_structure_solution 'SHELXS-97 (Sheldrick, 1990)'
_diffrn_ambient_temperature 298(2)
_diffrn_measured_fraction_theta_full 0.983
_diffrn_measured_fraction_theta_max 0.983
_diffrn_measurement_device_type 'CCD area detector'
_diffrn_measurement_method 'phi and omega scans'
_diffrn_radiation_monochromator graphite
_diffrn_radiation_source 'fine-focus sealed tube'
_diffrn_radiation_type MoK\a
_diffrn_radiation_wavelength 0.71073
_diffrn_reflns_av_R_equivalents 0.0304
_diffrn_reflns_av_sigmaI/netI 0.0626
_diffrn_reflns_limit_h_max 12
_diffrn_reflns_limit_h_min -12
_diffrn_reflns_limit_k_max 12
_diffrn_reflns_limit_k_min -11
_diffrn_reflns_limit_l_max 14
_diffrn_reflns_limit_l_min -12
_diffrn_reflns_number 5880
_diffrn_reflns_theta_full 25.02
_diffrn_reflns_theta_max 25.02
_diffrn_reflns_theta_min 2.24
_exptl_absorpt_coefficient_mu 0.181
_exptl_absorpt_correction_T_max 0.9821
_exptl_absorpt_correction_T_min 0.9477
_exptl_absorpt_correction_type multi-scan
_exptl_absorpt_process_details sadabs
_exptl_crystal_colour colorless
_exptl_crystal_density_diffrn 1.318
_exptl_crystal_density_method 'not measured'
_exptl_crystal_description block
_exptl_crystal_F_000 480
_exptl_crystal_size_max 0.30
_exptl_crystal_size_mid 0.18
_exptl_crystal_size_min 0.10
_refine_diff_density_max 0.275
_refine_diff_density_min -0.245
_refine_diff_density_rms 0.047
_refine_ls_extinction_method none
_refine_ls_goodness_of_fit_ref 1.052
_refine_ls_hydrogen_treatment mixed
_refine_ls_matrix_type full
_refine_ls_number_parameters 293
_refine_ls_number_reflns 3998
_refine_ls_number_restraints 0
_refine_ls_restrained_S_all 1.052
_refine_ls_R_factor_all 0.0801
_refine_ls_R_factor_gt 0.0498
_refine_ls_shift/su_max 0.000
_refine_ls_shift/su_mean 0.000
_refine_ls_structure_factor_coef Fsqd
_refine_ls_weighting_details 'calc w=1/[\s^2^(Fo^2^)+(0.0357P)^2^+0.0000P] where P=(Fo^2^+2Fc^2^)/3'
_refine_ls_weighting_scheme calc
_refine_ls_wR_factor_gt 0.1007
_refine_ls_wR_factor_ref 0.1090
_reflns_number_gt 2602
_reflns_number_total 3998
_reflns_threshold_expression >2sigma(I)
_cod_data_source_file np9b00963_si_002.cif
_cod_data_source_block 161024c
_cod_depositor_comments
;
The following automatic conversions were performed:

data item '_symmetry_cell_setting' value 'Triclinic' was changed to
'triclinic' in accordance with the
/home/data/users/saulius/crontab/automatic-downloads/rss-feeds/ACS/lib/dictionaries/cif_core.dic
dictionary named 'cif_core.dic' version 2.4.2 last updated on
2011-04-26.

Automatic conversion script
Id: cif_fix_values 7556 2019-12-06 15:28:31Z antanas 

 Adding full bibliography for 1556574.cif.
;
_cod_original_sg_symbol_H-M P-1
_cod_database_code 1556574

loop_
_symmetry_equiv_pos_as_xyz
'x, y, z'
'-x, -y, -z'

loop_
_atom_site_label
_atom_site_type_symbol
_atom_site_fract_x
_atom_site_fract_y
_atom_site_fract_z
_atom_site_U_iso_or_equiv
_atom_site_adp_type
_atom_site_occupancy
_atom_site_symmetry_multiplicity
_atom_site_calc_flag
_atom_site_refinement_flags
N1 N 0.0209(2) 0.7348(2) 0.55954(16) 0.0397(5) Uani 1 1 d .
O1 O -0.25921(18) 0.7620(2) 0.40908(14) 0.0478(5) Uani 1 1 d .
H1 H -0.1978 0.6858 0.3739 0.057 Uiso 1 1 calc R
O2 O 0.46153(18) 0.8609(2) 0.36706(13) 0.0473(5) Uani 1 1 d .
H2 H 0.5221 0.8379 0.4094 0.071 Uiso 1 1 calc R
O3 O 0.47870(18) 0.7440(2) 0.57406(14) 0.0470(5) Uani 1 1 d .
O4 O 0.2096(2) 1.0803(3) -0.08860(15) 0.0692(6) Uani 1 1 d .
O5 O 0.3061(2) 0.4629(2) 1.00291(15) 0.0664(6) Uani 1 1 d .
O6 O -0.0394(2) 0.5092(2) 0.31831(18) 0.0785(7) Uani 1 1 d .
H6 H -0.0232 0.4322 0.3476 0.094 Uiso 1 1 calc R
S1 S -0.03218(7) 0.85953(8) 0.36716(6) 0.0441(2) Uani 1 1 d .
C1 C -0.2125(3) 0.7707(3) 0.5102(2) 0.0501(8) Uani 1 1 d .
H1A H -0.1965 0.6859 0.5537 0.060 Uiso 1 1 calc R
H1B H -0.2903 0.8558 0.5551 0.060 Uiso 1 1 calc R
C2 C -0.0722(3) 0.7794(3) 0.4894(2) 0.0419(7) Uani 1 1 d .
C3 C 0.1368(2) 0.7640(3) 0.51816(19) 0.0341(6) Uani 1 1 d .
C4 C 0.1295(3) 0.8283(3) 0.4128(2) 0.0359(6) Uani 1 1 d .
C5 C 0.2376(3) 0.8612(3) 0.35590(19) 0.0354(6) Uani 1 1 d .
C6 C 0.3525(3) 0.8303(3) 0.4162(2) 0.0355(6) Uani 1 1 d .
C7 C 0.3586(3) 0.7686(3) 0.5240(2) 0.0359(6) Uani 1 1 d .
C8 C 0.2549(3) 0.7298(3) 0.57706(19) 0.0347(6) Uani 1 1 d .
C9 C 0.2325(3) 0.9213(3) 0.23970(19) 0.0351(6) Uani 1 1 d .
C10 C 0.1902(3) 0.8693(3) 0.1556(2) 0.0433(7) Uani 1 1 d .
H10 H 0.1662 0.7964 0.1726 0.052 Uiso 1 1 calc R
C11 C 0.1837(3) 0.9245(3) 0.0484(2) 0.0484(7) Uani 1 1 d .
H11 H 0.1542 0.8892 -0.0054 0.058 Uiso 1 1 calc R
C12 C 0.2206(3) 1.0316(3) 0.0199(2) 0.0451(7) Uani 1 1 d .
C13 C 0.2641(3) 1.0844(3) 0.1007(2) 0.0456(7) Uani 1 1 d .
H13 H 0.2892 1.1564 0.0829 0.055 Uiso 1 1 calc R
C14 C 0.2697(3) 1.0285(3) 0.2087(2) 0.0415(7) Uani 1 1 d .
H14 H 0.2994 1.0641 0.2620 0.050 Uiso 1 1 calc R
C15 C 0.2684(3) 0.6570(3) 0.6879(2) 0.0357(6) Uani 1 1 d .
C16 C 0.1526(3) 0.7135(3) 0.7809(2) 0.0417(7) Uani 1 1 d .
H16 H 0.0643 0.7972 0.7736 0.050 Uiso 1 1 calc R
C17 C 0.1684(3) 0.6457(3) 0.8840(2) 0.0461(7) Uani 1 1 d .
H17 H 0.0905 0.6838 0.9450 0.055 Uiso 1 1 calc R
C18 C 0.3000(3) 0.5212(3) 0.8963(2) 0.0448(7) Uani 1 1 d .
C19 C 0.4145(3) 0.4631(3) 0.8048(2) 0.0511(8) Uani 1 1 d .
H19 H 0.5021 0.3784 0.8118 0.061 Uiso 1 1 calc R
C20 C 0.3976(3) 0.5322(3) 0.7028(2) 0.0463(7) Uani 1 1 d .
H20 H 0.4758 0.4933 0.6420 0.056 Uiso 1 1 calc R
C21 C 0.4370(3) 0.8434(4) 0.6686(2) 0.0642(9) Uani 1 1 d .
H21A H 0.4099 0.9386 0.6412 0.096 Uiso 1 1 calc R
H21B H 0.5190 0.8112 0.7079 0.096 Uiso 1 1 calc R
H21C H 0.3544 0.8466 0.7195 0.096 Uiso 1 1 calc R
C22 C 0.2640(4) 1.1766(4) -0.1256(3) 0.0900(13) Uani 1 1 d .
H22A H 0.2093 1.2644 -0.0790 0.135 Uiso 1 1 calc R
H22B H 0.2526 1.1992 -0.2032 0.135 Uiso 1 1 calc R
H22C H 0.3668 1.1313 -0.1198 0.135 Uiso 1 1 calc R
C23 C 0.4439(3) 0.3450(4) 1.0227(3) 0.0727(10) Uani 1 1 d .
H23A H 0.4712 0.2631 0.9743 0.109 Uiso 1 1 calc R
H23B H 0.4350 0.3194 1.1006 0.109 Uiso 1 1 calc R
H23C H 0.5185 0.3730 1.0065 0.109 Uiso 1 1 calc R
C24 C 0.0719(4) 0.4830(4) 0.2250(3) 0.0909(12) Uani 1 1 d .
H24A H 0.0599 0.5739 0.1965 0.136 Uiso 1 1 calc R
H24B H 0.0652 0.4292 0.1665 0.136 Uiso 1 1 calc R
H24C H 0.1669 0.4280 0.2479 0.136 Uiso 1 1 calc R

loop_
_atom_site_aniso_label
_atom_site_aniso_U_11
_atom_site_aniso_U_22
_atom_site_aniso_U_33
_atom_site_aniso_U_23
_atom_site_aniso_U_13
_atom_site_aniso_U_12
N1 0.0362(12) 0.0517(15) 0.0381(12) 0.0029(11) -0.0067(10) -0.0270(12)
O1 0.0357(10) 0.0694(14) 0.0422(11) 0.0028(10) -0.0105(9) -0.0278(10)
O2 0.0387(10) 0.0731(14) 0.0427(10) 0.0161(10) -0.0139(9) -0.0363(11)
O3 0.0362(10) 0.0680(14) 0.0405(11) 0.0092(10) -0.0134(9) -0.0270(10)
O4 0.0953(17) 0.0928(18) 0.0370(11) 0.0198(11) -0.0235(11) -0.0576(16)
O5 0.0586(13) 0.0824(17) 0.0445(12) 0.0274(11) -0.0118(10) -0.0261(13)
O6 0.0849(16) 0.0589(15) 0.0778(15) 0.0013(12) 0.0187(13) -0.0354(14)
S1 0.0359(4) 0.0618(5) 0.0412(4) 0.0089(3) -0.0129(3) -0.0279(4)
C1 0.0450(17) 0.079(2) 0.0386(16) 0.0032(15) -0.0074(13) -0.0399(17)
C2 0.0389(16) 0.0554(19) 0.0364(15) 0.0018(14) -0.0068(13) -0.0270(15)
C3 0.0286(14) 0.0379(16) 0.0349(14) 0.0016(12) -0.0044(11) -0.0161(13)
C4 0.0305(14) 0.0420(17) 0.0371(15) 0.0030(13) -0.0109(12) -0.0180(13)
C5 0.0333(14) 0.0416(17) 0.0341(14) 0.0024(12) -0.0067(12) -0.0204(13)
C6 0.0284(14) 0.0433(17) 0.0362(14) 0.0038(12) -0.0044(12) -0.0193(13)
C7 0.0272(14) 0.0441(17) 0.0358(14) 0.0033(12) -0.0105(12) -0.0158(13)
C8 0.0303(14) 0.0406(16) 0.0313(14) 0.0005(12) -0.0074(12) -0.0154(13)
C9 0.0282(14) 0.0417(16) 0.0341(14) 0.0019(12) -0.0061(11) -0.0161(13)
C10 0.0425(16) 0.0520(19) 0.0431(16) 0.0059(14) -0.0093(13) -0.0290(15)
C11 0.0495(18) 0.065(2) 0.0384(16) 0.0002(15) -0.0119(14) -0.0323(17)
C12 0.0429(16) 0.058(2) 0.0302(15) 0.0060(14) -0.0089(13) -0.0219(16)
C13 0.0504(18) 0.0501(19) 0.0415(16) 0.0094(14) -0.0107(14) -0.0287(16)
C14 0.0436(16) 0.0519(19) 0.0331(15) 0.0008(13) -0.0094(13) -0.0257(15)
C15 0.0299(14) 0.0443(17) 0.0358(14) 0.0034(13) -0.0086(12) -0.0198(14)
C16 0.0291(14) 0.0459(18) 0.0404(15) 0.0021(13) -0.0051(13) -0.0118(13)
C17 0.0336(16) 0.055(2) 0.0401(16) 0.0008(14) 0.0004(13) -0.0172(15)
C18 0.0458(17) 0.0523(19) 0.0380(16) 0.0111(14) -0.0115(14) -0.0252(16)
C19 0.0386(17) 0.0497(19) 0.0457(17) 0.0091(15) -0.0074(14) -0.0082(15)
C20 0.0382(16) 0.0511(19) 0.0394(16) 0.0033(14) -0.0006(13) -0.0165(15)
C21 0.061(2) 0.093(3) 0.0543(19) -0.0001(18) -0.0191(16) -0.047(2)
C22 0.135(3) 0.122(4) 0.047(2) 0.037(2) -0.028(2) -0.088(3)
C23 0.074(2) 0.083(3) 0.064(2) 0.0369(19) -0.0332(19) -0.038(2)
C24 0.085(3) 0.081(3) 0.093(3) -0.002(2) 0.021(2) -0.043(2)

loop_
_atom_type_symbol
_atom_type_description
_atom_type_scat_dispersion_real
_atom_type_scat_dispersion_imag
_atom_type_scat_source
C C 0.0033 0.0016 'International Tables Vol C Tables 4.2.6.8 and 6.1.1.4'
H H 0.0000 0.0000 'International Tables Vol C Tables 4.2.6.8 and 6.1.1.4'
N N 0.0061 0.0033 'International Tables Vol C Tables 4.2.6.8 and 6.1.1.4'
O O 0.0106 0.0060 'International Tables Vol C Tables 4.2.6.8 and 6.1.1.4'
S S 0.1246 0.1234 'International Tables Vol C Tables 4.2.6.8 and 6.1.1.4'

loop_
_geom_angle_atom_site_label_1
_geom_angle_atom_site_label_2
_geom_angle_atom_site_label_3
_geom_angle
C2 N1 C3 110.0(2)
C1 O1 H1 109.5
C6 O2 H2 109.5
C7 O3 C21 113.1(2)
C12 O4 C22 118.2(2)
C18 O5 C23 117.8(2)
C24 O6 H6 109.5
C2 S1 C4 88.97(12)
O1 C1 C2 113.0(2)
O1 C1 H1A 109.0
C2 C1 H1A 109.0
O1 C1 H1B 109.0
C2 C1 H1B 109.0
H1A C1 H1B 107.8
N1 C2 C1 123.8(2)
N1 C2 S1 116.64(18)
C1 C2 S1 119.50(19)
C4 C3 N1 115.3(2)
C4 C3 C8 121.4(2)
N1 C3 C8 123.4(2)
C3 C4 C5 123.6(2)
C3 C4 S1 109.04(16)
C5 C4 S1 127.37(18)
C4 C5 C6 114.7(2)
C4 C5 C9 122.6(2)
C6 C5 C9 122.7(2)
O2 C6 C5 118.3(2)
O2 C6 C7 119.8(2)
C5 C6 C7 121.9(2)
C8 C7 O3 121.3(2)
C8 C7 C6 122.9(2)
O3 C7 C6 115.79(19)
C7 C8 C3 115.4(2)
C7 C8 C15 121.9(2)
C3 C8 C15 122.7(2)
C14 C9 C10 116.7(2)
C14 C9 C5 122.7(2)
C10 C9 C5 120.6(2)
C11 C10 C9 121.3(2)
C11 C10 H10 119.4
C9 C10 H10 119.4
C10 C11 C12 120.8(2)
C10 C11 H11 119.6
C12 C11 H11 119.6
O4 C12 C11 116.6(2)
O4 C12 C13 124.1(3)
C11 C12 C13 119.3(2)
C12 C13 C14 119.4(2)
C12 C13 H13 120.3
C14 C13 H13 120.3
C9 C14 C13 122.5(2)
C9 C14 H14 118.8
C13 C14 H14 118.8
C20 C15 C16 117.7(2)
C20 C15 C8 120.8(2)
C16 C15 C8 121.5(2)
C17 C16 C15 120.6(2)
C17 C16 H16 119.7
C15 C16 H16 119.7
C18 C17 C16 120.3(2)
C18 C17 H17 119.9
C16 C17 H17 119.9
C19 C18 O5 124.2(3)
C19 C18 C17 119.7(2)
O5 C18 C17 116.1(2)
C18 C19 C20 119.4(3)
C18 C19 H19 120.3
C20 C19 H19 120.3
C15 C20 C19 122.3(3)
C15 C20 H20 118.8
C19 C20 H20 118.8
O3 C21 H21A 109.5
O3 C21 H21B 109.5
H21A C21 H21B 109.5
O3 C21 H21C 109.5
H21A C21 H21C 109.5
H21B C21 H21C 109.5
O4 C22 H22A 109.5
O4 C22 H22B 109.5
H22A C22 H22B 109.5
O4 C22 H22C 109.5
H22A C22 H22C 109.5
H22B C22 H22C 109.5
O5 C23 H23A 109.5
O5 C23 H23B 109.5
H23A C23 H23B 109.5
O5 C23 H23C 109.5
H23A C23 H23C 109.5
H23B C23 H23C 109.5
O6 C24 H24A 109.5
O6 C24 H24B 109.5
H24A C24 H24B 109.5
O6 C24 H24C 109.5
H24A C24 H24C 109.5
H24B C24 H24C 109.5

loop_
_geom_bond_atom_site_label_1
_geom_bond_atom_site_label_2
_geom_bond_distance
N1 C2 1.297(3)
N1 C3 1.411(3)
O1 C1 1.410(3)
O1 H1 0.8200
O2 C6 1.376(3)
O2 H2 0.8200
O3 C7 1.400(3)
O3 C21 1.443(3)
O4 C12 1.375(3)
O4 C22 1.421(3)
O5 C18 1.387(3)
O5 C23 1.422(3)
O6 C24 1.399(3)
O6 H6 0.8200
S1 C2 1.748(3)
S1 C4 1.753(2)
C1 C2 1.508(3)
C1 H1A 0.9700
C1 H1B 0.9700
C3 C4 1.399(3)
C3 C8 1.421(3)
C4 C5 1.411(3)
C5 C6 1.411(3)
C5 C9 1.499(3)
C6 C7 1.414(3)
C7 C8 1.397(3)
C8 C15 1.493(3)
C9 C14 1.392(3)
C9 C10 1.407(3)
C10 C11 1.382(3)
C10 H10 0.9300
C11 C12 1.384(4)
C11 H11 0.9300
C12 C13 1.391(3)
C13 C14 1.392(3)
C13 H13 0.9300
C14 H14 0.9300
C15 C20 1.384(3)
C15 C16 1.401(3)
C16 C17 1.389(3)
C16 H16 0.9300
C17 C18 1.389(4)
C17 H17 0.9300
C18 C19 1.382(3)
C19 C20 1.384(3)
C19 H19 0.9300
C20 H20 0.9300
C21 H21A 0.9600
C21 H21B 0.9600
C21 H21C 0.9600
C22 H22A 0.9600
C22 H22B 0.9600
C22 H22C 0.9600
C23 H23A 0.9600
C23 H23B 0.9600
C23 H23C 0.9600
C24 H24A 0.9600
C24 H24B 0.9600
C24 H24C 0.9600

loop_
_geom_torsion_atom_site_label_1
_geom_torsion_atom_site_label_2
_geom_torsion_atom_site_label_3
_geom_torsion_atom_site_label_4
_geom_torsion
C3 N1 C2 C1 -177.4(3)
C3 N1 C2 S1 0.3(3)
O1 C1 C2 N1 -153.1(3)
O1 C1 C2 S1 29.3(3)
C4 S1 C2 N1 0.9(2)
C4 S1 C2 C1 178.7(2)
C2 N1 C3 C4 -1.8(3)
C2 N1 C3 C8 179.0(2)
N1 C3 C4 C5 -177.9(2)
C8 C3 C4 C5 1.4(4)
N1 C3 C4 S1 2.4(3)
C8 C3 C4 S1 -178.37(19)
C2 S1 C4 C3 -1.8(2)
C2 S1 C4 C5 178.5(3)
C3 C4 C5 C6 -2.8(4)
S1 C4 C5 C6 176.86(19)
C3 C4 C5 C9 176.0(2)
S1 C4 C5 C9 -4.3(4)
C4 C5 C6 O2 -179.3(2)
C9 C5 C6 O2 1.9(4)
C4 C5 C6 C7 1.2(4)
C9 C5 C6 C7 -177.6(2)
C21 O3 C7 C8 -74.0(3)
C21 O3 C7 C6 107.8(3)
O2 C6 C7 C8 -177.6(2)
C5 C6 C7 C8 1.9(4)
O2 C6 C7 O3 0.6(4)
C5 C6 C7 O3 -179.9(2)
O3 C7 C8 C3 178.6(2)
C6 C7 C8 C3 -3.4(4)
O3 C7 C8 C15 -1.6(4)
C6 C7 C8 C15 176.4(2)
C4 C3 C8 C7 1.8(4)
N1 C3 C8 C7 -179.1(2)
C4 C3 C8 C15 -178.0(2)
N1 C3 C8 C15 1.1(4)
C4 C5 C9 C14 140.5(3)
C6 C5 C9 C14 -40.8(4)
C4 C5 C9 C10 -40.2(4)
C6 C5 C9 C10 138.6(3)
C14 C9 C10 C11 -1.1(4)
C5 C9 C10 C11 179.5(2)
C9 C10 C11 C12 0.9(4)
C22 O4 C12 C11 -172.2(3)
C22 O4 C12 C13 8.6(4)
C10 C11 C12 O4 -179.5(2)
C10 C11 C12 C13 -0.3(4)
O4 C12 C13 C14 179.2(3)
C11 C12 C13 C14 0.0(4)
C10 C9 C14 C13 0.9(4)
C5 C9 C14 C13 -179.7(2)
C12 C13 C14 C9 -0.3(4)
C7 C8 C15 C20 -52.9(4)
C3 C8 C15 C20 126.9(3)
C7 C8 C15 C16 125.9(3)
C3 C8 C15 C16 -54.3(4)
C20 C15 C16 C17 0.1(4)
C8 C15 C16 C17 -178.8(2)
C15 C16 C17 C18 0.5(4)
C23 O5 C18 C19 6.8(4)
C23 O5 C18 C17 -173.3(3)
C16 C17 C18 C19 -1.3(4)
C16 C17 C18 O5 178.8(2)
O5 C18 C19 C20 -178.5(3)
C17 C18 C19 C20 1.6(4)
C16 C15 C20 C19 0.2(4)
C8 C15 C20 C19 179.1(2)
C18 C19 C20 C15 -1.1(4)
